data_7249686
loop_
_publ_author_name
'wang, jiapeng'
'Wang, Jian-Hua'
'Liu, Yucun'
'Yuan, Junming'
'Yu, Yan-Wu'
'zhang, Yankang'
'Yan, Xuejian'

_publ_section_title
;
 A novel bis(triazole)furoxan energetic compound---graphene-like crystal
 structure for balancing energy and sensitivity
;
_journal_name_full CrystEngComm
_journal_paper_doi 10.1039/D4CE01116C
_journal_year 2025
_chemical_formula_sum 'C18 H28 N12 O3'
_chemical_formula_weight 460.52
_space_group_crystal_system triclinic
_space_group_IT_number 2
_space_group_name_Hall '-P 1'
_space_group_name_H-M_alt 'P -1'
_atom_sites_solution_hydrogens geom
_audit_block_doi 10.5517/ccdc.csd.cc2k4wk5
_audit_creation_method SHELXL-2014/7
_audit_update_record
;
2024-05-25 deposited with the CCDC.	2024-12-05 downloaded from the CCDC.
;
_cell_angle_alpha 90.850(4)
_cell_angle_beta 94.688(4)
_cell_angle_gamma 96.027(4)
_cell_formula_units_Z 2
_cell_length_a 10.205(2)
_cell_length_b 10.512(2)
_cell_length_c 11.184(3)
_cell_measurement_reflns_used 2171
_cell_measurement_temperature 296(2)
_cell_measurement_theta_max 24.50
_cell_measurement_theta_min 2.64
_cell_volume 1188.8(5)
_computing_cell_refinement 'Bruker SMART'
_computing_data_collection 'Bruker SMART'
_computing_data_reduction 'Bruker SAINT'
_computing_molecular_graphics 'Bruker SHELXTL'
_computing_publication_material 'Bruker SHELXTL'
_computing_structure_refinement 'SHELXL-2014/7 (Sheldrick, 2014)'
_computing_structure_solution 'Bruker SHELXTL'
_diffrn_ambient_temperature 296(2)
_diffrn_measured_fraction_theta_full 0.986
_diffrn_measured_fraction_theta_max 0.986
_diffrn_measurement_device_type 'CCD area detector'
_diffrn_measurement_method 'phi and omega scans'
_diffrn_radiation_type MoK\a
_diffrn_radiation_wavelength 0.71073
_diffrn_reflns_av_R_equivalents 0.0169
_diffrn_reflns_av_unetI/netI 0.0380
_diffrn_reflns_Laue_measured_fraction_full 0.986
_diffrn_reflns_Laue_measured_fraction_max 0.986
_diffrn_reflns_limit_h_max 8
_diffrn_reflns_limit_h_min -12
_diffrn_reflns_limit_k_max 12
_diffrn_reflns_limit_k_min -12
_diffrn_reflns_limit_l_max 13
_diffrn_reflns_limit_l_min -10
_diffrn_reflns_number 6023
_diffrn_reflns_point_group_measured_fraction_full 0.986
_diffrn_reflns_point_group_measured_fraction_max 0.986
_diffrn_reflns_theta_full 24.997
_diffrn_reflns_theta_max 24.997
_diffrn_reflns_theta_min 2.948
_exptl_absorpt_coefficient_mu 0.094
_exptl_absorpt_correction_type none
_exptl_crystal_colour COLORLESS
_exptl_crystal_density_diffrn 1.287
_exptl_crystal_description BLOCK
_exptl_crystal_F_000 488
_exptl_crystal_size_max 0.260
_exptl_crystal_size_mid 0.240
_exptl_crystal_size_min 0.220
_refine_diff_density_max 0.753
_refine_diff_density_min -0.189
_refine_diff_density_rms 0.042
_refine_ls_extinction_method none
_refine_ls_goodness_of_fit_ref 1.061
_refine_ls_hydrogen_treatment constr
_refine_ls_matrix_type full
_refine_ls_number_parameters 332
_refine_ls_number_reflns 4139
_refine_ls_number_restraints 10
_refine_ls_restrained_S_all 1.060
_refine_ls_R_factor_all 0.0917
_refine_ls_R_factor_gt 0.0595
_refine_ls_shift/su_max 0.008
_refine_ls_shift/su_mean 0.001
_refine_ls_structure_factor_coef Fsqd
_refine_ls_weighting_details 'w=1/[\s^2^(Fo^2^)+(0.1076P)^2^+0.0551P] where P=(Fo^2^+2Fc^2^)/3'
_refine_ls_weighting_scheme calc
_refine_ls_wR_factor_gt 0.1679
_refine_ls_wR_factor_ref 0.1821
_reflns_Friedel_coverage 0.000
_reflns_number_gt 2760
_reflns_number_total 4139
_reflns_threshold_expression 'I > 2\s(I)'
_cod_data_source_file d4ce01116c2.cif
_cod_data_source_block 1
_cod_database_code 7249686
_shelx_shelxl_version_number 2014/7
_shelx_space_group_comment
; 
The symmetry employed for this shelxl refinement is uniquely defined 
by the following loop, which should always be used as a source of 
symmetry information in preference to the above space-group names. 
They are only intended as comments. 
;
_shelx_estimated_absorpt_t_min 0.976
_shelx_estimated_absorpt_t_max 0.980

loop_
_space_group_symop_operation_xyz
'x, y, z'
'-x, -y, -z'

loop_
_atom_site_label
_atom_site_type_symbol
_atom_site_fract_x
_atom_site_fract_y
_atom_site_fract_z
_atom_site_U_iso_or_equiv
_atom_site_adp_type
_atom_site_occupancy
_atom_site_site_symmetry_order
_atom_site_calc_flag
_atom_site_refinement_flags_posn
_atom_site_refinement_flags_adp
_atom_site_refinement_flags_occupancy
_atom_site_disorder_assembly
_atom_site_disorder_group
O1 O 0.19860(16) 0.43018(17) 0.15235(19) 0.0657(6) Uani 1 1 d . . . . .
N10 N 0.47741(19) 0.13468(17) 0.2742(2) 0.0475(5) Uani 1 1 d . . . . .
N0AA N 0.59689(18) 0.57955(16) 0.15787(19) 0.0442(5) Uani 1 1 d . . . . .
N5 N 0.74729(18) 0.45095(18) 0.1303(2) 0.0489(6) Uani 1 1 d . . . . .
N4 N 0.63343(18) 0.37237(17) 0.1323(2) 0.0466(5) Uani 1 1 d . . . . .
N9 N 0.41141(19) -0.03255(18) 0.1552(2) 0.0504(6) Uani 1 1 d . . . . .
N8 N 0.34934(19) 0.06578(18) 0.1057(2) 0.0504(6) Uani 1 1 d . . . . .
N1 N 0.8856(2) 0.88668(19) 0.1576(2) 0.0562(6) Uani 1 1 d . . . . .
N2 N 0.82713(19) 0.66989(18) 0.1465(2) 0.0506(6) Uani 1 1 d . . . . .
N7 N 0.21676(19) 0.29754(19) 0.1634(2) 0.0546(6) Uani 1 1 d . . . . .
N6 N 0.32083(19) 0.4976(2) 0.1469(2) 0.0549(6) Uani 1 1 d . . . . .
N11 N 0.5558(2) -0.0739(2) 0.3209(2) 0.0595(6) Uani 1 1 d . . . . .
O2 O 0.11753(19) 0.22593(19) 0.1702(2) 0.0888(8) Uani 1 1 d . . . . .
C6 C 0.5479(2) 0.4548(2) 0.1488(2) 0.0396(6) Uani 1 1 d . . . . .
C4 C 0.7252(2) 0.5750(2) 0.1453(2) 0.0419(6) Uani 1 1 d . . . . .
C9 C 0.3934(2) 0.1616(2) 0.1802(2) 0.0406(6) Uani 1 1 d . . . . .
C7 C 0.4074(2) 0.4125(2) 0.1544(2) 0.0416(6) Uani 1 1 d . . . . .
C10 C 0.4863(2) 0.0097(2) 0.2555(2) 0.0466(6) Uani 1 1 d . . . . .
C8 C 0.3449(2) 0.2872(2) 0.1644(2) 0.0409(6) Uani 1 1 d . . . . .
N12 N 0.7131(3) -0.0967(3) 0.4751(3) 0.0772(8) Uani 1 1 d . . . . .
C0AA C 0.7963(2) 0.7860(2) 0.1528(2) 0.0500(6) Uani 1 1 d . . . . .
H0AA H 0.7076 0.7990 0.1540 0.060 Uiso 1 1 calc R U . . .
C12 C 0.6392(3) -0.0261(3) 0.4062(3) 0.0605(8) Uani 1 1 d . . . . .
H12 H 0.6481 0.0620 0.4201 0.073 Uiso 1 1 calc R U . . .
C5 C 0.8718(3) 0.4007(3) 0.1111(4) 0.0727(9) Uani 1 1 d . . . . .
H5A H 0.8805 0.3266 0.1591 0.109 Uiso 1 1 calc R U . . .
H5B H 0.9439 0.4649 0.1338 0.109 Uiso 1 1 calc R U . . .
H5C H 0.8730 0.3776 0.0279 0.109 Uiso 1 1 calc R U . . .
C11 C 0.3921(3) -0.1604(2) 0.1006(3) 0.0700(9) Uani 1 1 d . . . . .
H11A H 0.3019 -0.1956 0.1048 0.105 Uiso 1 1 calc R U . . .
H11B H 0.4499 -0.2140 0.1429 0.105 Uiso 1 1 calc R U . . .
H11C H 0.4116 -0.1559 0.0182 0.105 Uiso 1 1 calc R U . . .
C1 C 0.8485(3) 1.0166(3) 0.1640(3) 0.0775(10) Uani 1 1 d . . . . .
H1A H 0.7539 1.0141 0.1566 0.116 Uiso 1 1 calc R U . . .
H1B H 0.8843 1.0653 0.1001 0.116 Uiso 1 1 calc R U . . .
H1C H 0.8829 1.0560 0.2397 0.116 Uiso 1 1 calc R U . . .
C2 C 1.0236(3) 0.8704(3) 0.1528(4) 0.0947(12) Uani 1 1 d . . . . .
H2A H 1.0582 0.8412 0.2287 0.142 Uiso 1 1 calc R U . . .
H2B H 1.0714 0.9507 0.1355 0.142 Uiso 1 1 calc R U . . .
H2C H 1.0332 0.8085 0.0910 0.142 Uiso 1 1 calc R U . . .
C14 C 0.8085(4) -0.0397(5) 0.5697(4) 0.1115(15) Uani 1 1 d . . . . .
H14A H 0.8060 0.0514 0.5721 0.167 Uiso 1 1 calc R U . . .
H14B H 0.8956 -0.0586 0.5539 0.167 Uiso 1 1 calc R U . . .
H14C H 0.7869 -0.0742 0.6455 0.167 Uiso 1 1 calc R U . . .
C13 C 0.6977(5) -0.2360(4) 0.4617(4) 0.1175(15) Uani 1 1 d . . . . .
H13A H 0.6672 -0.2730 0.5337 0.176 Uiso 1 1 calc R U . . .
H13B H 0.7812 -0.2651 0.4474 0.176 Uiso 1 1 calc R U . . .
H13C H 0.6344 -0.2615 0.3952 0.176 Uiso 1 1 calc R U . . .
O3 O 0.8622(15) 0.2918(13) 0.5252(10) 0.276(9) Uani 0.656(13) 1 d DG . P A 1
C15 C 0.8022(14) 0.3350(11) 0.4164(6) 0.187(7) Uani 0.656(13) 1 d DG . P A 1
H15A H 0.8671 0.3873 0.3745 0.225 Uiso 0.656(13) 1 calc R U P A 1
H15B H 0.7666 0.2626 0.3647 0.225 Uiso 0.656(13) 1 calc R U P A 1
C16 C 0.6992(14) 0.4080(12) 0.4452(10) 0.206(8) Uani 0.656(13) 1 d DG . P A 1
H16A H 0.6152 0.3698 0.4070 0.248 Uiso 0.656(13) 1 calc R U P A 1
H16B H 0.7156 0.4945 0.4168 0.248 Uiso 0.656(13) 1 calc R U P A 1
C17 C 0.6955(14) 0.4099(14) 0.5718(11) 0.327(19) Uani 0.656(13) 1 d DG . P A 1
H17A H 0.6097 0.3726 0.5931 0.392 Uiso 0.656(13) 1 calc R U P A 1
H17B H 0.7102 0.4973 0.6029 0.392 Uiso 0.656(13) 1 calc R U P A 1
C18 C 0.7963(18) 0.3381(13) 0.6213(6) 0.249(11) Uani 0.656(13) 1 d DG . P A 1
H18A H 0.8583 0.3918 0.6756 0.299 Uiso 0.656(13) 1 calc R U P A 1
H18B H 0.7578 0.2671 0.6658 0.299 Uiso 0.656(13) 1 calc R U P A 1
O3A O 0.8044(18) 0.2489(9) 0.5321(18) 0.182(10) Uani 0.344(13) 1 d DG . P A 2
C18A C 0.8908(18) 0.3474(16) 0.486(3) 0.48(6) Uani 0.344(13) 1 d DG . P A 2
H18C H 0.9067 0.3261 0.4039 0.570 Uiso 0.344(13) 1 calc R U P A 2
H18D H 0.9749 0.3574 0.5339 0.570 Uiso 0.344(13) 1 calc R U P A 2
C17A C 0.830(2) 0.4627(13) 0.489(3) 0.29(2) Uani 0.344(13) 1 d DG . P A 2
H17C H 0.8172 0.4955 0.4090 0.352 Uiso 0.344(13) 1 calc R U P A 2
H17D H 0.8854 0.5268 0.5390 0.352 Uiso 0.344(13) 1 calc R U P A 2
C16A C 0.706(2) 0.4354(15) 0.538(2) 0.163(13) Uani 0.344(13) 1 d DG . P A 2
H16C H 0.7033 0.4867 0.6102 0.196 Uiso 0.344(13) 1 calc R U P A 2
H16D H 0.6351 0.4554 0.4802 0.196 Uiso 0.344(13) 1 calc R U P A 2
C15A C 0.690(2) 0.3033(17) 0.564(2) 0.215(17) Uani 0.344(13) 1 d DG . P A 2
H15C H 0.6801 0.2925 0.6491 0.258 Uiso 0.344(13) 1 calc R U P A 2
H15D H 0.6119 0.2612 0.5191 0.258 Uiso 0.344(13) 1 calc R U P A 2

loop_
_atom_site_aniso_label
_atom_site_aniso_U_11
_atom_site_aniso_U_22
_atom_site_aniso_U_33
_atom_site_aniso_U_23
_atom_site_aniso_U_13
_atom_site_aniso_U_12
O1 0.0411(10) 0.0551(11) 0.1032(17) 0.0045(10) 0.0038(10) 0.0179(8)
N10 0.0488(12) 0.0343(11) 0.0591(14) -0.0014(9) 0.0025(10) 0.0047(8)
N0AA 0.0403(11) 0.0312(10) 0.0605(14) -0.0018(9) 0.0035(9) 0.0025(8)
N5 0.0334(10) 0.0381(11) 0.0754(16) -0.0019(10) 0.0047(9) 0.0050(8)
N4 0.0375(10) 0.0338(10) 0.0685(15) -0.0024(9) 0.0039(9) 0.0039(8)
N9 0.0478(12) 0.0342(11) 0.0684(16) -0.0062(10) 0.0013(10) 0.0046(9)
N8 0.0463(11) 0.0379(11) 0.0663(15) -0.0046(10) -0.0021(10) 0.0066(9)
N1 0.0501(12) 0.0422(12) 0.0730(17) -0.0032(11) 0.0046(11) -0.0097(9)
N2 0.0413(11) 0.0386(11) 0.0703(16) -0.0028(10) 0.0021(10) -0.0012(9)
N7 0.0331(11) 0.0465(12) 0.0832(17) 0.0035(11) 0.0030(10) 0.0001(9)
N6 0.0374(11) 0.0507(13) 0.0765(17) 0.0012(11) 0.0026(10) 0.0061(9)
N11 0.0714(15) 0.0411(12) 0.0678(17) 0.0055(11) 0.0019(12) 0.0176(11)
O2 0.0482(12) 0.0612(13) 0.156(2) 0.0138(14) 0.0099(12) -0.0030(10)
C6 0.0374(12) 0.0328(12) 0.0483(15) -0.0012(10) 0.0006(10) 0.0046(9)
C4 0.0377(12) 0.0341(12) 0.0528(16) 0.0005(10) -0.0005(10) 0.0028(9)
C9 0.0318(11) 0.0325(12) 0.0563(16) 0.0001(11) 0.0022(11) 0.0001(9)
C7 0.0375(12) 0.0364(12) 0.0509(16) -0.0036(11) 0.0016(10) 0.0068(9)
C10 0.0494(14) 0.0347(13) 0.0568(17) 0.0024(11) 0.0090(12) 0.0067(10)
C8 0.0335(12) 0.0374(12) 0.0514(15) 0.0001(10) 0.0030(10) 0.0028(9)
N12 0.0836(18) 0.0801(18) 0.0709(18) 0.0232(14) 0.0000(14) 0.0244(14)
C0AA 0.0430(13) 0.0412(14) 0.0636(18) -0.0004(12) 0.0047(12) -0.0051(10)
C12 0.0595(17) 0.0529(16) 0.072(2) 0.0163(15) 0.0091(15) 0.0129(13)
C5 0.0417(14) 0.0533(16) 0.127(3) 0.0001(17) 0.0193(15) 0.0151(12)
C11 0.0682(18) 0.0396(15) 0.101(3) -0.0191(15) 0.0015(16) 0.0070(13)
C1 0.081(2) 0.0408(16) 0.108(3) -0.0077(16) 0.0186(18) -0.0134(14)
C2 0.0524(19) 0.078(2) 0.149(4) -0.010(2) 0.014(2) -0.0167(16)
C14 0.083(3) 0.139(4) 0.107(3) 0.047(3) -0.020(2) 0.000(2)
C13 0.173(4) 0.076(2) 0.110(3) 0.020(2) -0.008(3) 0.058(3)
O3 0.52(3) 0.169(10) 0.176(11) 0.022(8) 0.108(14) 0.148(13)
C15 0.34(2) 0.142(10) 0.065(6) -0.001(6) 0.025(8) -0.059(12)
C16 0.37(2) 0.161(11) 0.094(9) -0.024(7) -0.029(11) 0.091(13)
C17 0.46(5) 0.41(4) 0.115(14) -0.014(19) -0.043(16) 0.11(3)
C18 0.50(3) 0.201(15) 0.073(6) -0.012(7) -0.030(11) 0.202(18)
O3A 0.205(14) 0.070(7) 0.25(2) 0.051(9) -0.097(15) -0.009(8)
C18A 0.25(4) 0.37(7) 0.78(14) 0.37(9) -0.12(6) 0.02(4)
C17A 0.19(2) 0.113(16) 0.62(7) 0.18(3) 0.18(3) 0.092(15)
C16A 0.25(3) 0.079(12) 0.17(3) 0.006(14) 0.07(2) 0.052(15)
C15A 0.30(4) 0.19(3) 0.16(3) -0.04(2) 0.10(3) -0.03(3)

loop_
_atom_type_symbol
_atom_type_description
_atom_type_scat_dispersion_real
_atom_type_scat_dispersion_imag
_atom_type_scat_source
C C 0.0033 0.0016 'International Tables Vol C Tables 4.2.6.8 and 6.1.1.4'
H H 0.0000 0.0000 'International Tables Vol C Tables 4.2.6.8 and 6.1.1.4'
N N 0.0061 0.0033 'International Tables Vol C Tables 4.2.6.8 and 6.1.1.4'
O O 0.0106 0.0060 'International Tables Vol C Tables 4.2.6.8 and 6.1.1.4'

loop_
_geom_angle_atom_site_label_1
_geom_angle_atom_site_label_2
_geom_angle_atom_site_label_3
_geom_angle
_geom_angle_site_symmetry_1
_geom_angle_site_symmetry_3
_geom_angle_publ_flag
N6 O1 N7 108.06(15) . . ?
C10 N10 C9 102.0(2) . . ?
C4 N0AA C6 102.72(18) . . ?
N4 N5 C4 110.84(17) . . ?
N4 N5 C5 121.27(19) . . ?
C4 N5 C5 127.9(2) . . ?
C6 N4 N5 101.45(18) . . ?
C10 N9 N8 109.65(19) . . ?
C10 N9 C11 129.0(2) . . ?
N8 N9 C11 121.4(2) . . ?
C9 N8 N9 101.95(19) . . ?
C0AA N1 C2 120.3(2) . . ?
C0AA N1 C1 121.7(2) . . ?
C2 N1 C1 118.0(2) . . ?
C0AA N2 C4 116.4(2) . . ?
O2 N7 C8 136.5(2) . . ?
O2 N7 O1 115.76(19) . . ?
C8 N7 O1 107.71(18) . . ?
C7 N6 O1 106.24(19) . . ?
C12 N11 C10 117.1(2) . . ?
N4 C6 N0AA 116.3(2) . . ?
N4 C6 C7 121.1(2) . . ?
N0AA C6 C7 122.57(19) . . ?
N0AA C4 N5 108.67(19) . . ?
N0AA C4 N2 131.0(2) . . ?
N5 C4 N2 120.3(2) . . ?
N8 C9 N10 116.32(19) . . ?
N8 C9 C8 120.4(2) . . ?
N10 C9 C8 123.1(2) . . ?
N6 C7 C8 111.6(2) . . ?
N6 C7 C6 119.4(2) . . ?
C8 C7 C6 129.0(2) . . ?
N10 C10 N9 110.1(2) . . ?
N10 C10 N11 130.4(2) . . ?
N9 C10 N11 119.5(2) . . ?
N7 C8 C7 106.39(19) . . ?
N7 C8 C9 119.7(2) . . ?
C7 C8 C9 133.83(19) . . ?
C12 N12 C14 121.7(3) . . ?
C12 N12 C13 120.9(3) . . ?
C14 N12 C13 117.4(3) . . ?
N2 C0AA N1 122.6(2) . . ?
N2 C0AA H0AA 118.7 . . ?
N1 C0AA H0AA 118.7 . . ?
N11 C12 N12 122.8(3) . . ?
N11 C12 H12 118.6 . . ?
N12 C12 H12 118.6 . . ?
N5 C5 H5A 109.5 . . ?
N5 C5 H5B 109.5 . . ?
H5A C5 H5B 109.5 . . ?
N5 C5 H5C 109.5 . . ?
H5A C5 H5C 109.5 . . ?
H5B C5 H5C 109.5 . . ?
N9 C11 H11A 109.5 . . ?
N9 C11 H11B 109.5 . . ?
H11A C11 H11B 109.5 . . ?
N9 C11 H11C 109.5 . . ?
H11A C11 H11C 109.5 . . ?
H11B C11 H11C 109.5 . . ?
N1 C1 H1A 109.5 . . ?
N1 C1 H1B 109.5 . . ?
H1A C1 H1B 109.5 . . ?
N1 C1 H1C 109.5 . . ?
H1A C1 H1C 109.5 . . ?
H1B C1 H1C 109.5 . . ?
N1 C2 H2A 109.5 . . ?
N1 C2 H2B 109.5 . . ?
H2A C2 H2B 109.5 . . ?
N1 C2 H2C 109.5 . . ?
H2A C2 H2C 109.5 . . ?
H2B C2 H2C 109.5 . . ?
N12 C14 H14A 109.5 . . ?
N12 C14 H14B 109.5 . . ?
H14A C14 H14B 109.5 . . ?
N12 C14 H14C 109.5 . . ?
H14A C14 H14C 109.5 . . ?
H14B C14 H14C 109.5 . . ?
N12 C13 H13A 109.5 . . ?
N12 C13 H13B 109.5 . . ?
H13A C13 H13B 109.5 . . ?
N12 C13 H13C 109.5 . . ?
H13A C13 H13C 109.5 . . ?
H13B C13 H13C 109.5 . . ?
C18 O3 C15 108.0 . . ?
C16 C15 O3 108.0 . . ?
C16 C15 H15A 110.1 . . ?
O3 C15 H15A 110.1 . . ?
C16 C15 H15B 110.1 . . ?
O3 C15 H15B 110.1 . . ?
H15A C15 H15B 108.4 . . ?
C15 C16 C17 108.0 . . ?
C15 C16 H16A 110.1 . . ?
C17 C16 H16A 110.1 . . ?
C15 C16 H16B 110.1 . . ?
C17 C16 H16B 110.1 . . ?
H16A C16 H16B 108.4 . . ?
C16 C17 C18 108.0 . . ?
C16 C17 H17A 110.1 . . ?
C18 C17 H17A 110.1 . . ?
C16 C17 H17B 110.1 . . ?
C18 C17 H17B 110.1 . . ?
H17A C17 H17B 108.4 . . ?
O3 C18 C17 108.0 . . ?
O3 C18 H18A 110.1 . . ?
C17 C18 H18A 110.1 . . ?
O3 C18 H18B 110.1 . . ?
C17 C18 H18B 110.1 . . ?
H18A C18 H18B 108.4 . . ?
C18A O3A C15A 108.0 . . ?
O3A C18A C17A 108.0 . . ?
O3A C18A H18C 110.1 . . ?
C17A C18A H18C 110.1 . . ?
O3A C18A H18D 110.1 . . ?
C17A C18A H18D 110.1 . . ?
H18C C18A H18D 108.4 . . ?
C18A C17A C16A 108.0 . . ?
C18A C17A H17C 110.1 . . ?
C16A C17A H17C 110.1 . . ?
C18A C17A H17D 110.1 . . ?
C16A C17A H17D 110.1 . . ?
H17C C17A H17D 108.4 . . ?
C15A C16A C17A 108.0 . . ?
C15A C16A H16C 110.1 . . ?
C17A C16A H16C 110.1 . . ?
C15A C16A H16D 110.1 . . ?
C17A C16A H16D 110.1 . . ?
H16C C16A H16D 108.4 . . ?
O3A C15A C16A 108.0 . . ?
O3A C15A H15C 110.1 . . ?
C16A C15A H15C 110.1 . . ?
O3A C15A H15D 110.1 . . ?
C16A C15A H15D 110.1 . . ?
H15C C15A H15D 108.4 . . ?

loop_
_geom_bond_atom_site_label_1
_geom_bond_atom_site_label_2
_geom_bond_distance
_geom_bond_site_symmetry_2
_geom_bond_publ_flag
O1 N6 1.375(3) . ?
O1 N7 1.432(3) . ?
N10 C10 1.341(3) . ?
N10 C9 1.354(3) . ?
N0AA C4 1.334(3) . ?
N0AA C6 1.352(3) . ?
N5 N4 1.355(3) . ?
N5 C4 1.356(3) . ?
N5 C5 1.456(3) . ?
N4 C6 1.314(3) . ?
N9 C10 1.347(3) . ?
N9 N8 1.368(3) . ?
N9 C11 1.455(3) . ?
N8 C9 1.316(3) . ?
N1 C0AA 1.320(3) . ?
N1 C2 1.442(4) . ?
N1 C1 1.457(3) . ?
N2 C0AA 1.295(3) . ?
N2 C4 1.363(3) . ?
N7 O2 1.205(2) . ?
N7 C8 1.323(3) . ?
N6 C7 1.321(3) . ?
N11 C12 1.285(4) . ?
N11 C10 1.370(3) . ?
C6 C7 1.463(3) . ?
C9 C8 1.466(3) . ?
C7 C8 1.412(3) . ?
N12 C12 1.324(4) . ?
N12 C14 1.456(5) . ?
N12 C13 1.461(5) . ?
C0AA H0AA 0.9300 . ?
C12 H12 0.9300 . ?
C5 H5A 0.9600 . ?
C5 H5B 0.9600 . ?
C5 H5C 0.9600 . ?
C11 H11A 0.9600 . ?
C11 H11B 0.9600 . ?
C11 H11C 0.9600 . ?
C1 H1A 0.9600 . ?
C1 H1B 0.9600 . ?
C1 H1C 0.9600 . ?
C2 H2A 0.9600 . ?
C2 H2B 0.9600 . ?
C2 H2C 0.9600 . ?
C14 H14A 0.9600 . ?
C14 H14B 0.9600 . ?
C14 H14C 0.9600 . ?
C13 H13A 0.9600 . ?
C13 H13B 0.9600 . ?
C13 H13C 0.9600 . ?
O3 C18 1.4200 . ?
O3 C15 1.4200 . ?
C15 C16 1.4200 . ?
C15 H15A 0.9700 . ?
C15 H15B 0.9700 . ?
C16 C17 1.4200 . ?
C16 H16A 0.9700 . ?
C16 H16B 0.9700 . ?
C17 C18 1.4200 . ?
C17 H17A 0.9700 . ?
C17 H17B 0.9700 . ?
C18 H18A 0.9700 . ?
C18 H18B 0.9700 . ?
O3A C18A 1.4200 . ?
O3A C15A 1.4200 . ?
C18A C17A 1.4200 . ?
C18A H18C 0.9700 . ?
C18A H18D 0.9700 . ?
C17A C16A 1.4200 . ?
C17A H17C 0.9700 . ?
C17A H17D 0.9700 . ?
C16A C15A 1.4200 . ?
C16A H16C 0.9700 . ?
C16A H16D 0.9700 . ?
C15A H15C 0.9700 . ?
C15A H15D 0.9700 . ?

loop_
_geom_hbond_atom_site_label_D
_geom_hbond_atom_site_label_H
_geom_hbond_atom_site_label_A
_geom_hbond_distance_DH
_geom_hbond_distance_HA
_geom_hbond_distance_DA
_geom_hbond_angle_DHA
_geom_hbond_site_symmetry_A
C14 H14A O3 0.96 2.60 3.519(15) 159.7 .
C12 H12 O3A 0.93 2.63 3.413(12) 142.2 .
C5 H5B O1 0.96 2.65 3.310(3) 126.0 1_655
C14 H14A O3 0.96 2.60 3.519(15) 159.7 .
C14 H14A O3A 0.96 2.13 3.073(10) 166.2 .

loop_
_geom_torsion_atom_site_label_1
_geom_torsion_atom_site_label_2
_geom_torsion_atom_site_label_3
_geom_torsion_atom_site_label_4
_geom_torsion
_geom_torsion_site_symmetry_1
_geom_torsion_site_symmetry_2
_geom_torsion_site_symmetry_3
_geom_torsion_site_symmetry_4
_geom_torsion_publ_flag
C4 N5 N4 C6 -0.1(3) . . . . ?
C5 N5 N4 C6 -178.7(3) . . . . ?
C10 N9 N8 C9 0.8(3) . . . . ?
C11 N9 N8 C9 -179.6(2) . . . . ?
N6 O1 N7 O2 179.4(2) . . . . ?
N6 O1 N7 C8 0.0(3) . . . . ?
N7 O1 N6 C7 -0.2(3) . . . . ?
N5 N4 C6 N0AA -0.1(3) . . . . ?
N5 N4 C6 C7 178.6(2) . . . . ?
C4 N0AA C6 N4 0.3(3) . . . . ?
C4 N0AA C6 C7 -178.5(2) . . . . ?
C6 N0AA C4 N5 -0.3(3) . . . . ?
C6 N0AA C4 N2 -179.7(3) . . . . ?
N4 N5 C4 N0AA 0.3(3) . . . . ?
C5 N5 C4 N0AA 178.8(3) . . . . ?
N4 N5 C4 N2 179.7(2) . . . . ?
C5 N5 C4 N2 -1.7(4) . . . . ?
C0AA N2 C4 N0AA -5.3(4) . . . . ?
C0AA N2 C4 N5 175.3(2) . . . . ?
N9 N8 C9 N10 -0.6(3) . . . . ?
N9 N8 C9 C8 -176.5(2) . . . . ?
C10 N10 C9 N8 0.2(3) . . . . ?
C10 N10 C9 C8 175.9(2) . . . . ?
O1 N6 C7 C8 0.3(3) . . . . ?
O1 N6 C7 C6 178.8(2) . . . . ?
N4 C6 C7 N6 -166.5(2) . . . . ?
N0AA C6 C7 N6 12.2(4) . . . . ?
N4 C6 C7 C8 11.8(4) . . . . ?
N0AA C6 C7 C8 -169.5(2) . . . . ?
C9 N10 C10 N9 0.3(3) . . . . ?
C9 N10 C10 N11 -179.2(3) . . . . ?
N8 N9 C10 N10 -0.7(3) . . . . ?
C11 N9 C10 N10 179.6(2) . . . . ?
N8 N9 C10 N11 178.9(2) . . . . ?
C11 N9 C10 N11 -0.7(4) . . . . ?
C12 N11 C10 N10 -9.6(4) . . . . ?
C12 N11 C10 N9 170.8(3) . . . . ?
O2 N7 C8 C7 -179.1(3) . . . . ?
O1 N7 C8 C7 0.1(3) . . . . ?
O2 N7 C8 C9 -1.8(5) . . . . ?
O1 N7 C8 C9 177.3(2) . . . . ?
N6 C7 C8 N7 -0.2(3) . . . . ?
C6 C7 C8 N7 -178.6(2) . . . . ?
N6 C7 C8 C9 -176.9(3) . . . . ?
C6 C7 C8 C9 4.7(5) . . . . ?
N8 C9 C8 N7 57.3(3) . . . . ?
N10 C9 C8 N7 -118.3(3) . . . . ?
N8 C9 C8 C7 -126.4(3) . . . . ?
N10 C9 C8 C7 58.0(4) . . . . ?
C4 N2 C0AA N1 178.3(2) . . . . ?
C2 N1 C0AA N2 1.6(4) . . . . ?
C1 N1 C0AA N2 179.7(3) . . . . ?
C10 N11 C12 N12 -179.4(3) . . . . ?
C14 N12 C12 N11 178.9(3) . . . . ?
C13 N12 C12 N11 -3.6(5) . . . . ?
C18 O3 C15 C16 0.0 . . . . ?
O3 C15 C16 C17 0.0 . . . . ?
C15 C16 C17 C18 0.0 . . . . ?
C15 O3 C18 C17 0.0 . . . . ?
C16 C17 C18 O3 0.0 . . . . ?
C15A O3A C18A C17A 0.0 . . . . ?
O3A C18A C17A C16A 0.0 . . . . ?
C18A C17A C16A C15A 0.0 . . . . ?
C18A O3A C15A C16A 0.0 . . . . ?
C17A C16A C15A O3A 0.0 . . . . ?
